data_2003617
loop_
_publ_author_name
'Bemm, U.'
'Norrestam, R.'
'Nygren, M.'
'Westin, G.'

_publ_section_title
;
 Two Transition-Metal Antimony Ethoxides: <i>M</i>~2~Sb~4~(OEt)~16~;
 <i>M</i> = Ni or Mn
;
_journal_issue 7
_journal_name_full 'Acta Crystallographica Section C'
_journal_page_first 1260
_journal_page_last 1263
_journal_paper_doi 10.1107/S0108270195000783
_journal_volume 51
_journal_year 1995
_chemical_formula_sum 'C32 H80 Mn2 O16 Sb4'
_chemical_formula_weight 1317.84
_space_group_IT_number 2
_symmetry_cell_setting triclinic
_symmetry_space_group_name_Hall '-P 1'
_symmetry_space_group_name_H-M 'P -1'
_atom_type_scat_source IntTabIV
_cell_angle_alpha 63.65(2)
_cell_angle_beta 79.90(2)
_cell_angle_gamma 86.86(2)
_cell_formula_units_Z 1
_cell_length_a 9.143(4)
_cell_length_b 12.318(4)
_cell_length_c 12.798(4)
_cell_measurement_reflns_used 16
_cell_measurement_temperature 178(1)
_cell_measurement_theta_max 15.0
_cell_measurement_theta_min 10.0
_cell_volume 1271.1(8)
_diffrn_measurement_device 'Stoe four-circle'
_diffrn_measurement_method \w-2\q
_diffrn_radiation_type MoK\a
_diffrn_radiation_wavelength 0.71073
_diffrn_reflns_av_R_equivalents 0.014
_diffrn_reflns_limit_h_max 11
_diffrn_reflns_limit_h_min 0
_diffrn_reflns_limit_k_max 15
_diffrn_reflns_limit_k_min -15
_diffrn_reflns_limit_l_max 15
_diffrn_reflns_limit_l_min -15
_diffrn_reflns_number 4770
_diffrn_reflns_theta_max 50.0
_diffrn_standards_decay_% 4.1
_diffrn_standards_interval_time 240
_diffrn_standards_number 3
_exptl_absorpt_coefficient_mu 2.627
_exptl_absorpt_correction_T_max 0.557
_exptl_absorpt_correction_T_min 0.353
_exptl_absorpt_correction_type integration
_exptl_crystal_colour transparent
_exptl_crystal_density_diffrn 1.722(2)
_exptl_crystal_description prismatic
_exptl_crystal_size_max 0.5
_exptl_crystal_size_mid 0.5
_exptl_crystal_size_min 0.5
_refine_diff_density_max 1.8
_refine_diff_density_min -1.7
_refine_ls_extinction_method none
_refine_ls_hydrogen_treatment refxyz
_refine_ls_number_parameters 368
_refine_ls_number_reflns 3935
_refine_ls_R_factor_obs 0.039
_refine_ls_shift/esd_max 0.25
_refine_ls_structure_factor_coef F
_refine_ls_weighting_details 'w = 1/[\s^2^(F~o~)+(0.0002|F^2^|)]'
_refine_ls_weighting_scheme calc
_refine_ls_wR_factor_obs 0.054
_reflns_number_observed 3935
_reflns_number_total 4463
_reflns_observed_criterion |F~o~|>3\s(|F~o~|)
_cod_data_source_file ab1151.cif
_cod_data_source_block ab1151b
_cod_depositor_comments
;
The following automatic conversions were performed:

'_refine_ls_weighting_scheme' value '1/[\s^2^(F~o~)+(0.0002|F^2^|)]'
was changed to 'calc'. New tag '_refine_ls_weighting_details' was
created. The value of the new tag was set to 'w =
1/[\s^2^(F~o~)+(0.0002|F^2^|)]'.

Automatic conversion script
Id: cif_fix_values 3143 2015-03-26 13:38:13Z robertas 
;
_cod_database_code 2003617

loop_
_symmetry_equiv_pos_as_xyz
x,y,z
-x,-y,-z

loop_
_atom_site_label
_atom_site_fract_x
_atom_site_fract_y
_atom_site_fract_z
_atom_site_U_iso_or_equiv
Sb(1) .17895(5) .20246(4) -.21597(4) .0239(2)
Sb(2) -.06175(5) .28507(4) .19934(4) .0288(2)
Mn(1) -.03136(10) .09262(8) .06834(8) .0224(4)
O(1) -.0392(5) .0959(4) -.1063(4) .023(2)
O(2) .1765(5) .1857(4) -.0533(4) .030(2)
O(3) -.2191(5) -.0288(4) .1775(4) .029(2)
O(4) -.1195(5) .2569(4) .0527(4) .029(2)
O(5) .0061(5) .1174(4) .2225(4) .028(2)
O(6) .3977(5) .2393(4) -.2472(4) .031(2)
O(7) -.0433(6) .2410(4) .3701(4) .042(2)
O(8) -.2739(5) .2542(5) .2533(5) .045(2)
C(1a) -.1631(7) .1523(6) -.1648(6) .031(3)
C(1b) -.3078(8) .0914(7) -.0976(7) .038(3)
C(2a) .2843(8) .2441(7) -.0247(6) .036(3)
C(2b) .2698(10) .3808(8) -.0809(8) .052(4)
C(3a) -.3585(8) .0082(7) .2256(6) .033(3)
C(3b) -.3737(9) -.0341(8) .3594(7) .046(4)
C(4a) -.1535(8) .3664(6) -.0428(6) .033(3)
C(4b) -.3175(10) .3758(8) -.0447(8) .053(4)
C(5a) .0298(8) .0229(7) .3358(6) .034(3)
C(5b) .1901(9) .0172(8) .3497(7) .046(4)
C(6a) .4600(15) .3257(14) -.3575(9) .100(7)
C(6b) .5930(15) .3845(14) -.3691(12) .095(7)
C(7a) .0741(10) .2969(8) .3864(8) .058(4)
C(7b) .0191(15) .3870(12) .4341(12) .115(7)
C(8a) -.3580(8) .2778(7) .3456(7) .041(3)
C(8b) -.5115(9) .3076(9) .3212(8) .057(4)
H(1a1) -0.154(8) 0.244(5) -0.1852(6) 0.040(6)
H(1a2) -0.156(9) 0.151(6) -0.232(6) 0.040(6)
H(1b1) -0.386(8) 0.138(6) -0.148(6) 0.045(5)
H(1b2) -0.326(9) 0.108(6) -0.029(6) 0.045(5)
H(1b3) -0.321(9) 0.005(5) -0.080(6) 0.045(5)
H(2a1) 0.282(8) 0.212(7) 0.053(5) 0.040(6)
H(2a2) 0.393(7) 0.218(6) -0.064(6) 0.040(6)
H(2b1) 0.333(7) 0.412(7) -0.051(6) 0.045(5)
H(2b2) 0.157(7) 0.402(7) -0.050(6) 0.045(5)
H(2b3) 0.271(8) 0.410(7) -0.159(5) 0.045(5)
H(3a1) -0.341(8) 0.097(5) 0.175(6) 0.040(6)
H(3a2) -0.431(8) -0.016(6) 0.197(7) 0.040(6)
H(3b1) -0.467(7) -0.018(6) 0.401(7) 0.045(5)
H(3b2) -0.287(7) -0.016(6) 0.400(7) 0.045(5)
H(3b3) -0.371(8) -0.127(5) 0.414(6) 0.045(5)
H(4a1) -0.128(8) 0.436(6) -0.028(6) 0.040(6)
H(4a2) -0.091(8) 0.365(7) -0.111(6) 0.040(6)
H(4b1) -0.306(9) 0.461(5) -0.110(6) 0.045(5)
H(4b2) -0.376(9) 0.384(7) 0.019(6) 0.045(5)
H(4b3) -0.355(9) 0.318(6) -0.066(6) 0.045(5)
H(5a1) -0.032(8) 0.039(6) 0.399(6) 0.040(6)
H(5a2) 0.003(8) -0.054(6) 0.346(7) 0.040(6)
H(5b1) 0.195(9) -0.057(6) 0.426(5) 0.045(5)
H(5b2) 0.221(9) 0.093(5) 0.355(6) 0.045(5)
H(5b3) 0.260(8) 0.007(6) 0.289(6) 0.045(5)
H(6a1) 0.480(8) 0.284(6) -0.411(6) 0.040(6)
H(6a2) 0.385(9) 0.389(7) -0.386(7) 0.040(6)
H(6b1) 0.624(8) 0.444(6) -0.454(5) 0.045(5)
H(6b2) 0.672(9) 0.323(6) -0.343(7) 0.045(5)
H(6b3) 0.576(9) 0.428(7) -0.319(6) 0.045(5)
H(7a1) 0.153(8) 0.245(6) 0.437(6) 0.040(6)
H(7a2) 0.152(8) 0.337(6) 0.293(5) 0.040(6)
H(7b1) 0.083(8) 0.442(6) 0.449(6) 0.045(5)
H(7b2) -0.054(8) 0.349(7) 0.505(6) 0.045(5)
H(7b3) -0.030(8) 0.453(6) 0.364(6) 0.045(5)
H(8a1) -0.345(8) 0.211(6) 0.421(6) 0.040(6)
H(8a2) -0.311(8) 0.346(6) 0.347(6) 0.040(6)
H(8b1) -0.576(8) 0.320(6) 0.383(6) 0.045(5)
H(8b2) -0.544(9) 0.242(6) 0.317(7) 0.045(5)
H(8b3) -0.526(9) 0.379(6) 0.245(5) 0.045(5)

loop_
_geom_angle_atom_site_label_1
_geom_angle_atom_site_label_2
_geom_angle_atom_site_label_3
_geom_angle
_geom_angle_publ_flag
O(1) Sb(1) O(2) 75.1(2) yes
O(1) Sb(1) O(3') 74.0(2) yes
O(1) Sb(1) O(6) 154.8(2) yes
O(2) Sb(1) O(3') 96.2(2) yes
O(2) Sb(1) O(6) 87.2(2) yes
O(3') Sb(1) O(6) 90.4(2) yes
O(4) Sb(2) O(5) 72.8(2) yes
O(4) Sb(2) O(7) 156.6(2) yes
O(4) Sb(2) O(8) 80.7(2) yes
O(5) Sb(2) O(7) 89.9(2) yes
O(5) Sb(2) O(8) 100.5(2) yes
O(7) Sb(2) O(8) 87.3(2) yes
O(1) Mn O(1') 80.4(2) yes
O(1) Mn O(2) 72.4(2) yes
O(1') Mn O(2) 96.4(2) yes
O(1) Mn O(3) 100.6(2) yes
O(1') Mn O(3) 72.5(2) yes
O(1) Mn O(4) 103.9(2) yes
O(1') Mn O(4) 172.2(2) yes
O(1) Mn O(5) 169.5(2) yes
O(1') Mn O(5) 105.0(2) yes
O(2) Mn O(3) 168.0(2) yes
O(2) Mn O(4) 91.1(2) yes
O(2) Mn O(5) 97.7(2) yes
O(3) Mn O(4) 100.2(2) yes
O(3) Mn O(5) 89.7(2) yes
O(4) Mn O(5) 71.9(2) yes

loop_
_geom_bond_atom_site_label_1
_geom_bond_atom_site_label_2
_geom_bond_distance
_geom_bond_publ_flag
Sb(1) O(1) 2.311(4) yes
Sb(1) O(2) 1.994(4) yes
Sb(1) O(3') 1.998(4) yes
Sb(1) O(6) 2.006(5) yes
Sb(2) O(4) 2.206(4) yes
Sb(2) O(5) 2.029(4) yes
Sb(2) O(7) 2.041(5) yes
Sb(2) O(8) 1.940(5) yes
Mn(1) O(1) 2.233(4) yes
Mn(1) O(2) 2.229(4) yes
Mn(1) O(3) 2.174(4) yes
Mn(1) O(4) 2.074(4) yes
Mn(1) O(5) 2.211(4) yes
O(1) C(1a) 1.442(7) yes
O(2) C(2a) 1.436(8) yes
O(3) C(3a) 1.457(8) yes
O(4) C(4a) 1.427(8) yes
O(5) C(5a) 1.445(8) yes
O(6) C(6a) 1.379(10) yes
O(7) C(7a) 1.399(9) yes
O(8) C(8a) 1.425(8) yes
C(1a) H(1a1) 1.05(8) no
C(1a) H(1a2) 0.87(8) no
C(1b) H(1b1) 1.03(8) no
C(1b) H(1b2) 0.96(8) no
C(1b) H(1b3) 0.99(8) no
C(2a) H(2a1) 0.88(8) no
C(2a) H(2a2) 1.13(8) no
C(2b) H(2b1) 0.92(8) no
C(2b) H(2b2) 1.09(8) no
C(2b) H(2b3) 0.91(8) no
C(3a) H(3a1) 1.00(8) no
C(3a) H(3a2) 0.95(8) no
C(3b) H(3b1) 0.98(8) no
C(3b) H(3b2) 1.09(8) no
C(3b) H(3b3) 1.05(8) no
C(4a) H(4a1) 1.00(8) no
C(4a) H(4a2) 0.97(8) no
C(4b) H(4b1) 1.01(8) no
C(4b) H(4b2) 0.94(8) no
C(4b) H(4b3) 0.98(8) no
C(5a) H(5a1) 0.99(8) no
C(5a) H(5a2) 0.94(8) no
C(5b) H(5b1) 1.01(8) no
C(5b) H(5b2) 1.03(8) no
C(5b) H(5b3) 0.97(8) no
C(6a) H(6a1) 1.00(8) no
C(6a) H(6a2) 1.00(8) no
C(6b) H(6b1) 1.00(8) no
C(6b) H(6b2) 1.00(9) no
C(6b) H(6b3) 1.00(8) no
C(7a) H(7a1) 1.05(8) no
C(7a) H(7a2) 1.18(8) no
C(7b) H(7b1) 1.02(8) no
C(7b) H(7b2) 0.97(8) no
C(7b) H(7b3) 1.06(8) no
C(8a) H(8a1) 0.97(8) no
C(8b) H(8b2) 0.91(8) no
C(8b) H(8b3) 1.01(8) no
